data_7159691
loop_
_publ_author_name
'Faraz, Simra'
'Ali, Ahmad'
'Taleb Khan, Abu'

_publ_section_title
;
 FeCl<sub>3</sub>-catalyzed regioselective ring-opening of aryl oxirane
 with 4-hydroxycoumarin for the synthesis of furo[3,2-<i>c</i>]coumarins.
;
_journal_issue 1
_journal_name_full 'Organic &amp; biomolecular chemistry'
_journal_page_first 95
_journal_page_last 105
_journal_paper_doi 10.1039/d3ob01721d
_journal_volume 22
_journal_year 2023
_chemical_formula_moiety 'C17 H9 Cl O3'
_chemical_formula_sum 'C17 H9 Cl O3'
_chemical_formula_weight 296.69
_space_group_crystal_system orthorhombic
_space_group_IT_number 33
_space_group_name_Hall 'P 2c -2n'
_space_group_name_H-M_alt 'P n a 21'
_atom_sites_solution_hydrogens geom
_audit_creation_date 2023-07-31
_audit_creation_method
;
Olex2 1.5
(compiled 2023.02.24 svn.rf166f9f3 for OlexSys, GUI svn.r6725)
;
_audit_update_record
;
2023-08-04 deposited with the CCDC.	2023-11-20 downloaded from the CCDC.
;
_cell_angle_alpha 90
_cell_angle_beta 90
_cell_angle_gamma 90
_cell_formula_units_Z 4
_cell_length_a 25.055(6)
_cell_length_b 3.8926(9)
_cell_length_c 13.226(3)
_cell_measurement_reflns_used 7452
_cell_measurement_temperature 297(2)
_cell_measurement_theta_max 26.21
_cell_measurement_theta_min 2.24
_cell_volume 1289.9(5)
_computing_cell_refinement 'SAINT V8.40B (?, 2016)'
_computing_data_reduction 'SAINT V8.40B (?, 2016)'
_computing_molecular_graphics 'Olex2 1.5 (Dolomanov et al., 2009)'
_computing_publication_material 'Olex2 1.5 (Dolomanov et al., 2009)'
_computing_structure_refinement 'SHELXL 2018/3 (Sheldrick, 2015)'
_computing_structure_solution 'SHELXT 2018/2 (Sheldrick, 2018)'
_diffrn_ambient_temperature 297.00
_diffrn_measured_fraction_theta_full 0.999
_diffrn_measured_fraction_theta_max 0.999
_diffrn_measurement_device_type 'Bruker APEX-II CCD'
_diffrn_measurement_method '\f and \w scans'
_diffrn_radiation_type MoK\a
_diffrn_radiation_wavelength 0.71073
_diffrn_reflns_av_R_equivalents 0.0732
_diffrn_reflns_av_unetI/netI 0.0452
_diffrn_reflns_Laue_measured_fraction_full 0.999
_diffrn_reflns_Laue_measured_fraction_max 0.999
_diffrn_reflns_limit_h_max 30
_diffrn_reflns_limit_h_min -30
_diffrn_reflns_limit_k_max 4
_diffrn_reflns_limit_k_min -4
_diffrn_reflns_limit_l_max 16
_diffrn_reflns_limit_l_min -16
_diffrn_reflns_number 27222
_diffrn_reflns_point_group_measured_fraction_full 1.000
_diffrn_reflns_point_group_measured_fraction_max 1.000
_diffrn_reflns_theta_full 25.242
_diffrn_reflns_theta_max 25.991
_diffrn_reflns_theta_min 2.239
_diffrn_source_current 1.4
_diffrn_source_power 0.07
_diffrn_source_voltage 50.0
_diffrn_standards_number 0
_exptl_absorpt_coefficient_mu 0.303
_exptl_absorpt_correction_T_max 0.7455
_exptl_absorpt_correction_T_min 0.5638
_exptl_absorpt_correction_type none
_exptl_absorpt_process_details
;
SADABS-2016/2 (Bruker,2016/2) was used for absorption correction.
wR2(int) was 0.1511 before and 0.0816 after correction.
The Ratio of minimum to maximum transmission is 0.7563.
The \l/2 correction factor is Not present.
;
_exptl_crystal_colour colorless
_exptl_crystal_density_diffrn 1.528
_exptl_crystal_description needle
_exptl_crystal_F_000 608
_exptl_crystal_size_max 0.20
_exptl_crystal_size_mid 0.14
_exptl_crystal_size_min 0.14
_refine_diff_density_max 0.190
_refine_diff_density_min -0.193
_refine_diff_density_rms 0.046
_refine_ls_abs_structure_details
;
 Flack x determined using 683 quotients [(I+)-(I-)]/[(I+)+(I-)]
 (Parsons, Flack and Wagner, Acta Cryst. B69 (2013) 249-259).
;
_refine_ls_abs_structure_Flack 0.14(4)
_refine_ls_extinction_method none
_refine_ls_goodness_of_fit_ref 1.142
_refine_ls_hydrogen_treatment constr
_refine_ls_matrix_type full
_refine_ls_number_parameters 190
_refine_ls_number_reflns 2527
_refine_ls_number_restraints 1
_refine_ls_restrained_S_all 1.142
_refine_ls_R_factor_all 0.0842
_refine_ls_R_factor_gt 0.0487
_refine_ls_shift/su_max 0.000
_refine_ls_shift/su_mean 0.000
_refine_ls_structure_factor_coef Fsqd
_refine_ls_weighting_details 'w=1/[\s^2^(Fo^2^)+(0.0220P)^2^+0.3017P] where P=(Fo^2^+2Fc^2^)/3'
_refine_ls_weighting_scheme calc
_refine_ls_wR_factor_gt 0.0744
_refine_ls_wR_factor_ref 0.0832
_reflns_Friedel_coverage 0.913
_reflns_Friedel_fraction_full 1.000
_reflns_Friedel_fraction_max 1.000
_reflns_number_gt 1868
_reflns_number_total 2527
_reflns_threshold_expression 'I > 2\s(I)'
_cod_data_source_file d3ob01721d2.cif
_cod_data_source_block b_a
_cod_depositor_comments 'Adding full bibliography for 7159691.cif.'
_cod_original_cell_volume 1290.0(5)
_cod_database_code 7159691
_shelx_shelxl_version_number 2018/3
_shelx_space_group_comment
;
The symmetry employed for this shelxl refinement is uniquely defined
by the following loop, which should always be used as a source of
symmetry information in preference to the above space-group names.
They are only intended as comments.
;
_olex2_refinement_description
;
1. Fixed Uiso
 At 1.2 times of:
  All C(H) groups
2.a Aromatic/amide H refined with riding coordinates:
 C10(H10), C16(H16), C17(H17), C3(H3), C13(H13), C14(H14), C5(H5), C4(H4),
 C6(H6)
;
_olex2_submission_special_instructions 'No special instructions were received'

loop_
_space_group_symop_operation_xyz
'x, y, z'
'-x, -y, z+1/2'
'x+1/2, -y+1/2, z'
'-x+1/2, y+1/2, z+1/2'

loop_
_atom_site_label
_atom_site_type_symbol
_atom_site_fract_x
_atom_site_fract_y
_atom_site_fract_z
_atom_site_U_iso_or_equiv
_atom_site_adp_type
_atom_site_occupancy
_atom_site_site_symmetry_order
_atom_site_calc_flag
_atom_site_refinement_flags_posn
_atom_site_refinement_flags_adp
_atom_site_refinement_flags_occupancy
_atom_site_disorder_assembly
_atom_site_disorder_group
Cl1 Cl 0.25775(5) 0.4073(4) 0.08107(10) 0.0700(4) Uani 1 1 d . . . . .
O1 O 0.36807(10) 0.5224(8) 0.5396(2) 0.0404(7) Uani 1 1 d . . . . .
O2 O 0.48473(12) 0.7854(9) 0.7375(2) 0.0546(9) Uani 1 1 d . . . . .
O3 O 0.52894(14) 1.0370(10) 0.6122(3) 0.0719(11) Uani 1 1 d . . . . .
C1 C 0.40441(16) 0.5987(11) 0.6122(3) 0.0391(11) Uani 1 1 d . . . . .
C11 C 0.38858(17) 0.6504(11) 0.4497(3) 0.0377(11) Uani 1 1 d . . . . .
C12 C 0.35648(16) 0.5937(10) 0.3597(4) 0.0371(10) Uani 1 1 d . . . . .
C10 C 0.43625(17) 0.8047(12) 0.4669(3) 0.0428(12) Uani 1 1 d . . . . .
H10 H 0.457956 0.912124 0.419377 0.051 Uiso 1 1 calc R U . . .
C16 C 0.27676(18) 0.3815(11) 0.2808(3) 0.0448(12) Uani 1 1 d . . . . .
H16 H 0.243593 0.275401 0.285410 0.054 Uiso 1 1 calc R U . . .
C9 C 0.44642(16) 0.7690(11) 0.5727(4) 0.0419(11) Uani 1 1 d . . . . .
C8 C 0.48996(19) 0.8769(14) 0.6365(4) 0.0523(14) Uani 1 1 d . . . . .
C15 C 0.29578(18) 0.4836(12) 0.1895(3) 0.0452(12) Uani 1 1 d . . . . .
C17 C 0.30681(16) 0.4357(11) 0.3664(3) 0.0413(11) Uani 1 1 d . . . . .
H17 H 0.293837 0.366348 0.429062 0.050 Uiso 1 1 calc R U . . .
C7 C 0.44138(18) 0.6121(12) 0.7766(4) 0.0454(12) Uani 1 1 d . . . . .
C3 C 0.35518(18) 0.3381(12) 0.7597(3) 0.0490(13) Uani 1 1 d . . . . .
H3 H 0.326334 0.269302 0.720342 0.059 Uiso 1 1 calc R U . . .
C13 C 0.37455(18) 0.6970(13) 0.2661(4) 0.0465(12) Uani 1 1 d . . . . .
H13 H 0.407639 0.803670 0.260782 0.056 Uiso 1 1 calc R U . . .
C2 C 0.39847(17) 0.5086(12) 0.7158(3) 0.0416(12) Uani 1 1 d . . . . .
C14 C 0.34451(18) 0.6451(12) 0.1805(3) 0.0480(12) Uani 1 1 d . . . . .
H14 H 0.356832 0.717472 0.117689 0.058 Uiso 1 1 calc R U . . .
C5 C 0.3992(2) 0.3754(14) 0.9199(4) 0.0585(14) Uani 1 1 d . . . . .
H5 H 0.399630 0.326630 0.988729 0.070 Uiso 1 1 calc R U . . .
C4 C 0.3559(2) 0.2730(13) 0.8629(4) 0.0567(13) Uani 1 1 d . . . . .
H4 H 0.327374 0.160965 0.893399 0.068 Uiso 1 1 calc R U . . .
C6 C 0.4412(2) 0.5450(13) 0.8787(4) 0.0554(14) Uani 1 1 d . . . . .
H6 H 0.469612 0.615174 0.919052 0.067 Uiso 1 1 calc R U . . .

loop_
_atom_site_aniso_label
_atom_site_aniso_U_11
_atom_site_aniso_U_22
_atom_site_aniso_U_33
_atom_site_aniso_U_23
_atom_site_aniso_U_13
_atom_site_aniso_U_12
Cl1 0.0798(9) 0.0798(9) 0.0504(8) -0.0072(8) -0.0206(7) 0.0012(8)
O1 0.0333(15) 0.0486(19) 0.0393(16) -0.0044(15) 0.0005(14) -0.0001(14)
O2 0.044(2) 0.064(2) 0.056(2) -0.0117(19) -0.0101(17) 0.0000(18)
O3 0.051(2) 0.087(3) 0.077(3) -0.010(2) -0.0045(18) -0.026(2)
C1 0.037(2) 0.039(3) 0.042(3) -0.010(2) -0.007(2) 0.007(2)
C11 0.039(3) 0.033(3) 0.040(3) -0.003(2) 0.004(2) 0.000(2)
C12 0.037(2) 0.034(2) 0.041(3) 0.000(2) 0.004(2) 0.000(2)
C10 0.040(3) 0.040(3) 0.049(3) 0.000(2) 0.004(2) -0.001(2)
C16 0.035(2) 0.048(3) 0.051(3) -0.004(2) -0.001(2) -0.002(2)
C9 0.033(2) 0.040(3) 0.052(3) -0.008(3) -0.001(2) -0.001(2)
C8 0.041(3) 0.057(4) 0.058(4) -0.013(3) -0.003(2) 0.001(3)
C15 0.050(3) 0.048(3) 0.038(3) -0.007(2) -0.007(2) 0.008(2)
C17 0.040(2) 0.046(3) 0.038(3) 0.003(2) 0.003(2) 0.000(2)
C7 0.042(3) 0.048(3) 0.046(3) -0.012(3) -0.005(2) 0.008(2)
C3 0.045(3) 0.052(3) 0.050(3) -0.009(2) -0.003(2) 0.007(2)
C13 0.039(2) 0.053(3) 0.048(3) -0.005(3) 0.004(2) -0.011(2)
C2 0.039(3) 0.045(3) 0.040(3) -0.012(2) 0.000(2) 0.006(2)
C14 0.055(3) 0.049(3) 0.040(3) -0.001(3) 0.008(3) 0.000(3)
C5 0.080(4) 0.056(4) 0.040(3) -0.008(3) -0.007(3) 0.018(3)
C4 0.061(3) 0.061(3) 0.048(3) -0.005(3) 0.005(3) 0.007(3)
C6 0.057(3) 0.058(3) 0.052(4) -0.010(3) -0.016(3) 0.012(3)

loop_
_atom_type_symbol
_atom_type_description
_atom_type_scat_dispersion_real
_atom_type_scat_dispersion_imag
_atom_type_scat_source
C C 0.0033 0.0016 'International Tables Vol C Tables 4.2.6.8 and 6.1.1.4'
H H 0.0000 0.0000 'International Tables Vol C Tables 4.2.6.8 and 6.1.1.4'
Cl Cl 0.1484 0.1585 'International Tables Vol C Tables 4.2.6.8 and 6.1.1.4'
O O 0.0106 0.0060 'International Tables Vol C Tables 4.2.6.8 and 6.1.1.4'

loop_
_geom_angle_atom_site_label_1
_geom_angle_atom_site_label_2
_geom_angle_atom_site_label_3
_geom_angle
_geom_angle_site_symmetry_1
_geom_angle_site_symmetry_3
_geom_angle_publ_flag
C1 O1 C11 106.2(3) . . ?
C7 O2 C8 124.1(4) . . ?
O1 C1 C2 123.9(4) . . ?
C9 C1 O1 110.9(4) . . ?
C9 C1 C2 125.2(4) . . ?
O1 C11 C12 116.3(4) . . ?
C10 C11 O1 109.9(4) . . ?
C10 C11 C12 133.8(4) . . ?
C17 C12 C11 120.7(4) . . ?
C13 C12 C11 120.6(4) . . ?
C13 C12 C17 118.7(4) . . ?
C11 C10 H10 126.9 . . ?
C11 C10 C9 106.1(4) . . ?
C9 C10 H10 126.9 . . ?
C15 C16 H16 120.2 . . ?
C15 C16 C17 119.7(4) . . ?
C17 C16 H16 120.2 . . ?
C1 C9 C10 106.7(4) . . ?
C1 C9 C8 120.5(5) . . ?
C10 C9 C8 132.8(5) . . ?
O2 C8 C9 114.6(5) . . ?
O3 C8 O2 117.8(4) . . ?
O3 C8 C9 127.5(5) . . ?
C16 C15 Cl1 119.3(4) . . ?
C16 C15 C14 121.4(4) . . ?
C14 C15 Cl1 119.3(4) . . ?
C12 C17 H17 119.8 . . ?
C16 C17 C12 120.3(4) . . ?
C16 C17 H17 119.8 . . ?
O2 C7 C2 121.9(4) . . ?
C6 C7 O2 117.6(4) . . ?
C6 C7 C2 120.4(5) . . ?
C2 C3 H3 120.5 . . ?
C4 C3 H3 120.5 . . ?
C4 C3 C2 119.0(4) . . ?
C12 C13 H13 119.4 . . ?
C14 C13 C12 121.2(4) . . ?
C14 C13 H13 119.4 . . ?
C7 C2 C1 113.7(4) . . ?
C3 C2 C1 126.7(4) . . ?
C3 C2 C7 119.6(4) . . ?
C15 C14 H14 120.6 . . ?
C13 C14 C15 118.7(4) . . ?
C13 C14 H14 120.6 . . ?
C4 C5 H5 119.0 . . ?
C6 C5 H5 119.0 . . ?
C6 C5 C4 122.1(5) . . ?
C3 C4 H4 120.2 . . ?
C5 C4 C3 119.7(5) . . ?
C5 C4 H4 120.2 . . ?
C7 C6 H6 120.4 . . ?
C5 C6 C7 119.3(5) . . ?
C5 C6 H6 120.4 . . ?

loop_
_geom_bond_atom_site_label_1
_geom_bond_atom_site_label_2
_geom_bond_distance
_geom_bond_site_symmetry_2
_geom_bond_publ_flag
Cl1 C15 1.747(4) . ?
O1 C1 1.356(5) . ?
O1 C11 1.389(5) . ?
O2 C8 1.389(5) . ?
O2 C7 1.379(5) . ?
O3 C8 1.202(5) . ?
C1 C9 1.349(6) . ?
C1 C2 1.422(6) . ?
C11 C12 1.453(6) . ?
C11 C10 1.356(6) . ?
C12 C17 1.391(5) . ?
C12 C13 1.378(6) . ?
C10 H10 0.9300 . ?
C10 C9 1.430(6) . ?
C16 H16 0.9300 . ?
C16 C15 1.357(6) . ?
C16 C17 1.377(6) . ?
C9 C8 1.441(6) . ?
C15 C14 1.378(6) . ?
C17 H17 0.9300 . ?
C7 C2 1.402(6) . ?
C7 C6 1.375(7) . ?
C3 H3 0.9300 . ?
C3 C2 1.398(6) . ?
C3 C4 1.388(7) . ?
C13 H13 0.9300 . ?
C13 C14 1.375(6) . ?
C14 H14 0.9300 . ?
C5 H5 0.9300 . ?
C5 C4 1.381(7) . ?
C5 C6 1.356(7) . ?
C4 H4 0.9300 . ?
C6 H6 0.9300 . ?

loop_
_geom_torsion_atom_site_label_1
_geom_torsion_atom_site_label_2
_geom_torsion_atom_site_label_3
_geom_torsion_atom_site_label_4
_geom_torsion
_geom_torsion_site_symmetry_1
_geom_torsion_site_symmetry_2
_geom_torsion_site_symmetry_3
_geom_torsion_site_symmetry_4
_geom_torsion_publ_flag
Cl1 C15 C14 C13 -178.6(4) . . . . ?
O1 C1 C9 C10 0.0(5) . . . . ?
O1 C1 C9 C8 179.8(4) . . . . ?
O1 C1 C2 C7 179.5(4) . . . . ?
O1 C1 C2 C3 -1.4(7) . . . . ?
O1 C11 C12 C17 3.3(5) . . . . ?
O1 C11 C12 C13 -177.0(4) . . . . ?
O1 C11 C10 C9 0.6(5) . . . . ?
O2 C7 C2 C1 0.1(6) . . . . ?
O2 C7 C2 C3 -179.1(4) . . . . ?
O2 C7 C6 C5 179.9(4) . . . . ?
C1 O1 C11 C12 179.1(3) . . . . ?
C1 O1 C11 C10 -0.5(5) . . . . ?
C1 C9 C8 O2 1.1(6) . . . . ?
C1 C9 C8 O3 -177.9(5) . . . . ?
C11 O1 C1 C9 0.3(4) . . . . ?
C11 O1 C1 C2 -179.5(4) . . . . ?
C11 C12 C17 C16 -179.7(4) . . . . ?
C11 C12 C13 C14 -179.9(4) . . . . ?
C11 C10 C9 C1 -0.4(5) . . . . ?
C11 C10 C9 C8 179.9(5) . . . . ?
C12 C11 C10 C9 -179.0(4) . . . . ?
C12 C13 C14 C15 -0.6(7) . . . . ?
C10 C11 C12 C17 -177.1(5) . . . . ?
C10 C11 C12 C13 2.5(7) . . . . ?
C10 C9 C8 O2 -179.1(5) . . . . ?
C10 C9 C8 O3 1.8(9) . . . . ?
C16 C15 C14 C13 1.1(7) . . . . ?
C9 C1 C2 C7 -0.3(6) . . . . ?
C9 C1 C2 C3 178.8(4) . . . . ?
C8 O2 C7 C2 0.8(6) . . . . ?
C8 O2 C7 C6 -178.7(4) . . . . ?
C15 C16 C17 C12 -0.1(7) . . . . ?
C17 C12 C13 C14 -0.2(7) . . . . ?
C17 C16 C15 Cl1 179.0(3) . . . . ?
C17 C16 C15 C14 -0.8(7) . . . . ?
C7 O2 C8 O3 177.7(4) . . . . ?
C7 O2 C8 C9 -1.4(6) . . . . ?
C13 C12 C17 C16 0.6(6) . . . . ?
C2 C1 C9 C10 179.9(4) . . . . ?
C2 C1 C9 C8 -0.3(7) . . . . ?
C2 C7 C6 C5 0.4(7) . . . . ?
C2 C3 C4 C5 -0.4(7) . . . . ?
C4 C3 C2 C1 -179.5(5) . . . . ?
C4 C3 C2 C7 -0.4(6) . . . . ?
C4 C5 C6 C7 -1.3(8) . . . . ?
C6 C7 C2 C1 179.6(4) . . . . ?
C6 C7 C2 C3 0.4(7) . . . . ?
C6 C5 C4 C3 1.2(8) . . . . ?
